data_4001878
loop_
_publ_author_name
'Jeong, Seok'
'Kim, Dongwook'
'Shin, Sunyoung'
'Moon, Dohyun'
'Cho, Sung June'
'Lah, Myoung Soo'

_publ_section_title
;
 Combinational Synthetic Approaches for Isoreticular and Polymorphic
 Metal--Organic Frameworks with Tuned Pore Geometries and Surface
 Properties
;
_journal_issue 4
_journal_name_full 'Chemistry of Materials'
_journal_page_first 1711
_journal_paper_doi 10.1021/cm404239s
_journal_volume 26
_journal_year 2014
_chemical_formula_sum 'C13 H8 N2 Ni O6'
_chemical_formula_weight 346.92
_chemical_name_systematic
; 
 ? 
;
_space_group_IT_number 189
_symmetry_cell_setting hexagonal
_symmetry_space_group_name_Hall 'P -6 -2'
_symmetry_space_group_name_H-M 'P -6 2 m'
_atom_sites_solution_hydrogens geom
_atom_sites_solution_primary direct
_atom_sites_solution_secondary difmap
_audit_creation_method SHELXL-97
_cell_angle_alpha 90.00
_cell_angle_beta 90.00
_cell_angle_gamma 120.00
_cell_formula_units_Z 3
_cell_length_a 16.571(2)
_cell_length_b 16.571(2)
_cell_length_c 6.9253(14)
_cell_measurement_reflns_used 15921
_cell_measurement_temperature 173(2)
_cell_measurement_theta_max 52.68
_cell_measurement_theta_min 8.19
_cell_volume 1646.9(4)
_computing_cell_refinement 'Rigaku Rapid Auto'
_computing_data_collection 'Rigaku Rapid Auto'
_computing_data_reduction 'Rigaku Rapid Auto'
_computing_molecular_graphics 'Diamond 3.2,ORTEP3'
_computing_publication_material WinGX
_computing_structure_refinement 'Bruker SHELXTL'
_computing_structure_solution 'Bruker SHELXTL'
_diffrn_ambient_temperature 173(2)
_diffrn_measured_fraction_theta_full 0.993
_diffrn_measured_fraction_theta_max 0.993
_diffrn_measurement_device_type 'imaging plate'
_diffrn_measurement_method 'omega scans'
_diffrn_radiation_monochromator graphite
_diffrn_radiation_source 'fine-focus sealed tube'
_diffrn_radiation_type MoK\a
_diffrn_radiation_wavelength 0.71073
_diffrn_reflns_av_R_equivalents 0.1378
_diffrn_reflns_av_sigmaI/netI 0.0503
_diffrn_reflns_limit_h_max 19
_diffrn_reflns_limit_h_min -21
_diffrn_reflns_limit_k_max 21
_diffrn_reflns_limit_k_min -21
_diffrn_reflns_limit_l_max 8
_diffrn_reflns_limit_l_min -8
_diffrn_reflns_number 15921
_diffrn_reflns_theta_full 27.56
_diffrn_reflns_theta_max 27.56
_diffrn_reflns_theta_min 3.27
_exptl_absorpt_coefficient_mu 0.903
_exptl_absorpt_correction_T_max 0.9231
_exptl_absorpt_correction_T_min 0.7925
_exptl_absorpt_correction_type multi-scan
_exptl_absorpt_process_details 'Rigaku Rapid Auto'
_exptl_crystal_density_diffrn 1.049
_exptl_crystal_density_method 'not measured'
_exptl_crystal_F_000 528
_exptl_crystal_size_max 0.27
_exptl_crystal_size_mid 0.20
_exptl_crystal_size_min 0.09
_platon_squeeze_details
;
;
_refine_diff_density_max 1.974
_refine_diff_density_min -0.709
_refine_diff_density_rms 0.162
_refine_ls_abs_structure_details 'Flack H D (1983), Acta Cryst. A39, 876-881'
_refine_ls_abs_structure_Flack 0.57(7)
_refine_ls_extinction_method none
_refine_ls_goodness_of_fit_ref 1.104
_refine_ls_hydrogen_treatment constr
_refine_ls_matrix_type full
_refine_ls_number_parameters 87
_refine_ls_number_reflns 1449
_refine_ls_number_restraints 62
_refine_ls_restrained_S_all 1.124
_refine_ls_R_factor_all 0.1034
_refine_ls_R_factor_gt 0.0990
_refine_ls_shift/su_max 0.000
_refine_ls_shift/su_mean 0.000
_refine_ls_structure_factor_coef Fsqd
_refine_ls_weighting_details 'calc w=1/[\s^2^(Fo^2^)+(0.1426P)^2^+3.7549P] where P=(Fo^2^+2Fc^2^)/3'
_refine_ls_weighting_scheme calc
_refine_ls_wR_factor_gt 0.2459
_refine_ls_wR_factor_ref 0.2496
_reflns_number_gt 1359
_reflns_number_total 1449
_reflns_threshold_expression >2sigma(I)
_cod_data_source_file cm404239s_si_003.cif
_cod_data_source_block l12_024p-6
_cod_depositor_comments
;
The following automatic conversions were performed:

'_symmetry_cell_setting' value 'Hexagonal' changed to 'hexagonal'
according to
/usr/data/users/saulius/automatic-downloads/current/ACS/lib/dictionaries/cif_core.dic
dictionary named 'cif_core.dic' version 2.4.2 from
2011-04-26.

'_exptl_absorpt_correction_type' value 'Multi-scan'
changed to 'multi-scan' according to
/usr/data/users/saulius/automatic-downloads/current/ACS/lib/dictionaries/cif_core.dic
dictionary named 'cif_core.dic' version 2.4.2 from 2011-04-26.

Automatic conversion script
Id: cif_fix_values 2281 2013-09-26 08:29:07Z andrius 
;
_cod_original_cell_volume 1646.9(5)
_cod_original_sg_symbol_H-M P-62m
_cod_database_code 4001878

loop_
_symmetry_equiv_pos_as_xyz
'x, y, z'
'-y, x-y, z'
'-x+y, -x, z'
'x-y, -y, -z'
'-x, -x+y, -z'
'y, x, -z'
'y, x, z'
'-x, -x+y, z'
'x-y, -y, z'
'x, y, -z'
'-x+y, -x, -z'
'-y, x-y, -z'

loop_
_atom_site_label
_atom_site_type_symbol
_atom_site_fract_x
_atom_site_fract_y
_atom_site_fract_z
_atom_site_U_iso_or_equiv
_atom_site_adp_type
_atom_site_occupancy
_atom_site_symmetry_multiplicity
_atom_site_calc_flag
_atom_site_refinement_flags
Ni1 Ni 0.32130(8) 0.32130(8) 0.5000 0.0317(5) Uani 1 4 d S
O1 O 0.2507(5) 0.1736(4) 0.5000 0.0411(12) Uani 1 2 d SU
O2 O 0.3335(5) 0.4479(5) 0.5000 0.050(2) Uani 1 2 d S
O3 O 0.4782(6) 0.5590(8) 0.5000 0.091(3) Uani 1 2 d SU
C1 C 0.1725(9) 0.1725(9) 0.5000 0.0399(13) Uani 1 4 d SU
C2 C 0.0836(8) 0.0836(8) 0.5000 0.0389(14) Uani 1 4 d SU
C3 C 0.0828(8) 0.0000 0.5000 0.0386(15) Uani 1 4 d SU
H3 H 0.1401 0.0000 0.5000 0.046 Uiso 1 4 calc SR
C4 C 0.3909(8) 0.5292(9) 0.5000 0.056(3) Uani 1 2 d S
C5 C 0.3617(9) 0.6024(8) 0.5000 0.052(3) Uani 1 2 d S
C6 C 0.2681(6) 0.5731(6) 0.5000 0.049(3) Uani 1 2 d S
H6 H 0.2232 0.5085 0.5000 0.059 Uiso 1 2 calc SR
N1 N 0.3214(4) 0.3214(4) 0.2028(11) 0.0384(14) Uani 1 2 d SD
C11 C 0.3644(11) 0.2845(11) 0.096(2) 0.042(3) Uani 0.50 1 d PU
C12 C 0.4033(14) 0.360(3) 0.1000(14) 0.093(13) Uani 0.25 1 d PDU
C13 C 0.2391(14) 0.280(3) 0.1006(14) 0.091(13) Uani 0.25 1 d PDU

loop_
_atom_site_aniso_label
_atom_site_aniso_U_11
_atom_site_aniso_U_22
_atom_site_aniso_U_33
_atom_site_aniso_U_23
_atom_site_aniso_U_13
_atom_site_aniso_U_12
Ni1 0.0268(6) 0.0268(6) 0.0418(8) 0.000 0.000 0.0136(6)
O1 0.0373(18) 0.0387(17) 0.046(2) 0.000 0.000 0.0177(18)
O2 0.042(4) 0.025(3) 0.073(5) 0.000 0.000 0.010(3)
O3 0.044(4) 0.065(6) 0.173(8) 0.000 0.000 0.035(4)
C1 0.0376(16) 0.0376(16) 0.044(2) 0.000 0.000 0.0185(16)
C2 0.0375(17) 0.0375(17) 0.042(2) 0.000 0.000 0.0188(14)
C3 0.0372(19) 0.0378(19) 0.041(2) 0.000 0.000 0.0189(10)
C4 0.035(6) 0.066(9) 0.075(7) 0.000 0.000 0.030(6)
C5 0.051(6) 0.040(6) 0.068(7) 0.000 0.000 0.024(5)
C6 0.021(4) 0.024(4) 0.092(9) 0.000 0.000 0.005(4)
N1 0.034(2) 0.034(2) 0.054(4) -0.003(2) -0.003(2) 0.021(3)
C11 0.047(7) 0.056(8) 0.048(7) 0.005(6) 0.004(6) 0.045(7)
C12 0.081(17) 0.10(2) 0.065(16) -0.005(17) -0.014(14) 0.026(15)
C13 0.080(17) 0.11(2) 0.059(14) 0.003(17) -0.007(13) 0.029(15)

loop_
_atom_type_symbol
_atom_type_description
_atom_type_scat_dispersion_real
_atom_type_scat_dispersion_imag
_atom_type_scat_source
C C 0.0033 0.0016 'International Tables Vol C Tables 4.2.6.8 and 6.1.1.4'
H H 0.0000 0.0000 'International Tables Vol C Tables 4.2.6.8 and 6.1.1.4'
N N 0.0061 0.0033 'International Tables Vol C Tables 4.2.6.8 and 6.1.1.4'
O O 0.0106 0.0060 'International Tables Vol C Tables 4.2.6.8 and 6.1.1.4'
Ni Ni 0.3393 1.1124 'International Tables Vol C Tables 4.2.6.8 and 6.1.1.4'

loop_
_geom_angle_atom_site_label_1
_geom_angle_atom_site_label_2
_geom_angle_atom_site_label_3
_geom_angle
_geom_angle_site_symmetry_1
_geom_angle_site_symmetry_3
O2 Ni1 O2 110.0(4) . 6_556
O2 Ni1 N1 89.97(10) . 6_556
O2 Ni1 N1 89.97(10) 6_556 6_556
O2 Ni1 N1 89.97(10) . .
O2 Ni1 N1 89.97(10) 6_556 .
N1 Ni1 N1 179.9(5) 6_556 .
O2 Ni1 O1 93.6(3) . 6_556
O2 Ni1 O1 156.5(3) 6_556 6_556
N1 Ni1 O1 90.04(15) 6_556 6_556
N1 Ni1 O1 90.04(15) . 6_556
O2 Ni1 O1 156.5(3) . .
O2 Ni1 O1 93.6(3) 6_556 .
N1 Ni1 O1 90.04(15) 6_556 .
N1 Ni1 O1 90.04(15) . .
O1 Ni1 O1 62.9(4) 6_556 .
C1 O1 Ni1 89.3(7) . .
C4 O2 Ni1 141.6(8) . .
O1 C1 O1 118.6(13) 6_556 .
O1 C1 C2 120.7(6) 6_556 .
O1 C1 C2 120.7(6) . .
C3 C2 C3 118.9(15) 2 .
C3 C2 C1 120.5(7) 2 .
C3 C2 C1 120.5(7) . .
C2 C3 C2 121.1(15) . 3
O2 C4 O3 123.0(12) . .
O2 C4 C5 120.6(10) . .
O3 C4 C5 116.4(11) . .
C6 C5 C6 121.1(10) 2_665 .
C6 C5 C4 120.7(11) 2_665 .
C6 C5 C4 118.2(10) . .
C5 C6 C5 118.9(10) 3_565 .
C11 N1 C11 114.1(12) . 7
C11 N1 C12 94.2(15) . 7
C11 N1 C12 46.6(19) 7 7
C11 N1 C12 46.6(19) . .
C11 N1 C12 94.2(15) 7 .
C12 N1 C12 54(3) 7 .
C11 N1 C13 96.1(15) . .
C11 N1 C13 52.4(18) 7 .
C12 N1 C13 95(2) 7 .
C12 N1 C13 117.8(10) . .
C11 N1 C13 52.4(18) . 7
C11 N1 C13 96.1(15) 7 7
C12 N1 C13 117.8(10) 7 7
C12 N1 C13 95(2) . 7
C13 N1 C13 51(3) . 7
C11 N1 Ni1 122.9(6) . .
C11 N1 Ni1 122.9(6) 7 .
C12 N1 Ni1 121.2(7) 7 .
C12 N1 Ni1 121.2(7) . .
C13 N1 Ni1 120.9(7) . .
C13 N1 Ni1 120.9(7) 7 .
C12 C11 C13 124(2) . 7
C12 C11 C11 91.5(10) . 10
C13 C11 C11 91.6(9) 7 10
C12 C11 N1 67.1(13) . .
C13 C11 N1 64.3(12) 7 .
C11 C11 N1 122.9(6) 10 .
C12 C11 C12 52.9(14) . 10
C13 C11 C12 111.5(13) 7 10
C11 C11 C12 38.6(11) 10 10
N1 C11 C12 101.0(13) . 10
C12 C11 C13 112.8(15) . 6
C13 C11 C13 49.9(13) 7 6
C11 C11 C13 41.7(10) 10 6
N1 C11 C13 97.3(13) . 6
C12 C11 C13 69.3(11) 10 6
C12 C11 C12 33(2) . 7
C13 C11 C12 90.7(15) 7 7
C11 C11 C12 90.8(5) 10 7
N1 C11 C12 43.1(8) . 7
C12 C11 C12 59.1(16) 10 7
C13 C11 C12 91.1(11) 6 7
C11 C12 C12 118.9(14) . 7
C11 C12 N1 66.3(15) . .
C12 C12 N1 63.1(17) 7 .
C11 C12 C12 88.5(10) . 10
C12 C12 C12 90.000(1) 7 10
N1 C12 C12 121.2(7) . 10
C11 C12 C11 49.8(15) . 10
C12 C12 C11 107.6(11) 7 10
N1 C12 C11 98.3(16) . 10
C12 C12 C11 38.6(11) 10 10
C11 C12 C12 107.7(10) . 6
C12 C12 C12 48.1(17) 7 6
N1 C12 C12 95(2) . 6
C12 C12 C12 41.9(17) 10 6
C11 C12 C12 67.7(7) 10 6
C11 C12 C11 90.7(16) . 7
C12 C12 C11 28.2(12) 7 7
N1 C12 C11 42.8(9) . 7
C12 C12 C11 89.2(5) 10 7
C11 C12 C11 89.8(11) 10 7
C12 C12 C11 53.1(18) 6 7
C11 C12 C13 29.9(13) . 7
C12 C12 C13 89.0(12) 7 7
N1 C12 C13 42.7(13) . 7
C12 C12 C13 90.1(4) 10 7
C11 C12 C13 57.3(11) 10 7
C12 C12 C13 89.4(9) 6 7
C11 C12 C13 60.9(13) 7 7
C13 C13 C11 117.5(13) 7 7
C13 C13 N1 64.7(16) 7 .
C11 C13 N1 63.4(14) 7 .
C13 C13 C13 89.999(1) 7 10
C11 C13 C13 88.4(9) 7 10
N1 C13 C13 121.0(7) . 10
C13 C13 C11 107.9(10) 7 6
C11 C13 C11 46.8(14) 7 6
N1 C13 C11 94.4(16) . 6
C13 C13 C11 41.7(10) 10 6
C13 C13 C13 49.8(18) 7 6
C11 C13 C13 106.1(9) 7 6
N1 C13 C13 97(2) . 6
C13 C13 C13 40.2(18) 10 6
C11 C13 C13 68.1(7) 6 6
C13 C13 C12 91.0(12) 7 7
C11 C13 C12 26.5(12) 7 7
N1 C13 C12 42.7(13) . 7
C13 C13 C12 89.9(4) 10 7
C11 C13 C12 53.4(10) 6 7
C13 C13 C12 90.5(8) 6 7

loop_
_geom_bond_atom_site_label_1
_geom_bond_atom_site_label_2
_geom_bond_distance
_geom_bond_site_symmetry_2
Ni1 O2 2.005(8) .
Ni1 O2 2.005(8) 6_556
Ni1 N1 2.058(8) 6_556
Ni1 N1 2.058(8) .
Ni1 O1 2.120(6) 6_556
Ni1 O1 2.120(6) .
O1 C1 1.286(10) .
O2 C4 1.199(15) .
O3 C4 1.274(13) .
C1 O1 1.286(10) 6_556
C1 C2 1.473(19) .
C2 C3 1.379(9) 2
C2 C3 1.379(9) .
C3 C2 1.379(9) 3
C4 C5 1.514(16) .
C5 C6 1.366(15) 2_665
C5 C6 1.374(16) .
C6 C5 1.366(15) 3_565
N1 C11 1.366(13) .
N1 C11 1.366(13) 7
N1 C12 1.375(17) 7
N1 C12 1.375(17) .
N1 C13 1.377(17) .
N1 C13 1.377(17) 7
C11 C12 1.08(4) .
C11 C13 1.21(4) 7
C11 C11 1.33(3) 10
C11 C12 1.74(3) 10
C11 C13 1.82(3) 6
C11 C12 2.01(3) 7
C12 C12 1.24(7) 7
C12 C12 1.38(2) 10
C12 C11 1.74(3) 10
C12 C12 1.86(5) 6
C12 C11 2.01(3) 7
C12 C13 2.02(4) 7
C13 C13 1.18(7) 7
C13 C11 1.21(4) 7
C13 C13 1.39(2) 10
C13 C11 1.82(3) 6
C13 C13 1.82(5) 6
C13 C12 2.02(4) 7

loop_
_platon_squeeze_void_nr
_platon_squeeze_void_average_x
_platon_squeeze_void_average_y
_platon_squeeze_void_average_z
_platon_squeeze_void_volume
_platon_squeeze_void_count_electrons
1 -0.009 -0.006 -0.009 772.9 8.8
